data_4335189
loop_
_publ_author_name
'Lars-Arne Schaper'
'Xuhui Wei'
'Philipp J. Altmann'
'Karl \"Ofele'
'Alexander P\"othig'
'Markus Drees'
'J\'anos Mink'
'Eberhardt Herdtweck'
'Bettina Bechlars'
'Wolfgang A. Herrmann'
'Fritz E. K\"uhn'

_publ_contact_author_address
;
Catalysis Research Center
Technische Universit/"at M/"unchen
Ernst-Otto-Fischer-Str. 1
85747 Garching bei M/"unchen
Germany
;
_publ_contact_author_email alexander.poethig@tum.de
_publ_contact_author_fax '+49(0)89 289 13473'
_publ_contact_author_name
;
Dr. Alexander P\"othig
;
_publ_contact_author_phone '+49(0)89 289 13133'
_publ_section_title
;
 Synthesis and Comparison of Transition Metal Complexes of Abnormal and
 Normal Tetrazolylidenes: A Neglected Ligand Species
;
_journal_name_full 'Inorganic Chemistry'
_journal_page_first 7031
_journal_page_last 7044
_journal_paper_doi 10.1021/ic4005449
_journal_volume 52
_journal_year 2013
_chemical_formula_moiety 'C10 H11 Cl Mo N4 O2'
_chemical_formula_sum 'C10 H11 Cl Mo N4 O2'
_chemical_formula_weight 350.62
_space_group_IT_number 85
_symmetry_cell_setting tetragonal
_symmetry_Int_Tables_number 85
_symmetry_space_group_name_Hall '-P 4a'
_symmetry_space_group_name_H-M 'P 4/n :2'
_atom_sites_solution_hydrogens geom
_atom_sites_solution_primary direct
_atom_sites_solution_secondary difmap
_cell_angle_alpha 90
_cell_angle_beta 90
_cell_angle_gamma 90
_cell_formula_units_Z 8
_cell_length_a 19.9942(2)
_cell_length_b 19.9942(2)
_cell_length_c 7.4709(1)
_cell_measurement_reflns_used 9931
_cell_measurement_temperature 123
_cell_measurement_theta_max 25.2120
_cell_measurement_theta_min 2.7264
_cell_volume 2986.63(6)
_computing_cell_refinement 'SAINT (Bruker, 2008b)'
_computing_data_collection 'APEX II Control Software (Bruker, 2008a)'
_computing_data_reduction 'SAINT (Bruker, 2008b)'
_computing_molecular_graphics 'PLATON (Spek, 2011)'
_computing_publication_material 'PLATON (Spek, 2011), enCIFer (Allen, 2004)'
_computing_structure_refinement 'SHELXL97 (Sheldrick, 1997), SHELXLE (Huebschle, 2011)'
_computing_structure_solution 'SHELXS97 (Sheldrick, 1997)'
_diffrn_ambient_temperature 123
_diffrn_detector ' CCD plate '
_diffrn_detector_area_resol_mean 16
_diffrn_measured_fraction_theta_full 1.000
_diffrn_measured_fraction_theta_max 1.000
_diffrn_measurement_device ' \k-geometry diffractometer '
_diffrn_measurement_device_type ' Bruker APEX-II CCD '
_diffrn_measurement_method ' phi- and omega-rotation '
_diffrn_radiation_monochromator graphite
_diffrn_radiation_probe x-ray
_diffrn_radiation_source 'fine-focused sealed tube'
_diffrn_radiation_type MoK\a
_diffrn_radiation_wavelength 0.71073
_diffrn_reflns_av_R_equivalents 0.0411
_diffrn_reflns_av_sigmaI/netI 0.0157
_diffrn_reflns_limit_h_max 24
_diffrn_reflns_limit_h_min -24
_diffrn_reflns_limit_k_max 24
_diffrn_reflns_limit_k_min -24
_diffrn_reflns_limit_l_max 9
_diffrn_reflns_limit_l_min -9
_diffrn_reflns_number 64066
_diffrn_reflns_reduction_process
;
;
_diffrn_reflns_theta_full 25.36
_diffrn_reflns_theta_max 25.36
_diffrn_reflns_theta_min 1.44
_exptl_absorpt_coefficient_mu 1.056
_exptl_absorpt_correction_T_max 0.828
_exptl_absorpt_correction_T_min 0.733
_exptl_absorpt_correction_type multi-scan
_exptl_absorpt_process_details 'SADABS, Bruker, 2008b'
_exptl_crystal_colour red-orange
_exptl_crystal_density_diffrn 1.559
_exptl_crystal_density_method 'Not Measured'
_exptl_crystal_description fragment
_exptl_crystal_F_000 1392
_exptl_crystal_size_max 0.310
_exptl_crystal_size_mid 0.190
_exptl_crystal_size_min 0.190
_platon_squeeze_details
;
The unit cell contains 2 dichloromethane molecules which have been treated as 
a diffuse contribution to the overall scattering without specific atom 
positions by SQUEEZE/PLATON.

PLATON OUTPUT:

N: No S.U.'s (esd) on observed/calculated parameters.
--------------------------------------------------------------------------------
N: Number of moved primary input atoms: ..................................   29
N: Number of Ignored Lines on INPUT ......................................    2
          of which blank in column 1 .....................................    2
N: Total Potential Solvent Accessible Void Vol ..................   381.6 Ang3
N: Electron Count / Cell =    100 - To be included in D(calc), F000 & Mol.Wght.
;
_refine_diff_density_max 0.286
_refine_diff_density_min -0.338
_refine_diff_density_rms 0.049
_refine_ls_extinction_method none
_refine_ls_goodness_of_fit_ref 1.071
_refine_ls_hydrogen_treatment constr
_refine_ls_matrix_type full
_refine_ls_number_parameters 165
_refine_ls_number_reflns 2736
_refine_ls_number_restraints 0
_refine_ls_restrained_S_all 1.071
_refine_ls_R_factor_all 0.0316
_refine_ls_R_factor_gt 0.0239
_refine_ls_shift/su_max 0.046
_refine_ls_shift/su_mean 0.003
_refine_ls_structure_factor_coef Fsqd
_refine_ls_weighting_details 'calc w=1/[\s^2^(Fo^2^)+(0.0210P)^2^+1.7406P] where P=(Fo^2^+2Fc^2^)/3'
_refine_ls_weighting_scheme calc
_refine_ls_wR_factor_gt 0.0479
_refine_ls_wR_factor_ref 0.0503
_reflns_number_gt 2428
_reflns_number_total 2736
_reflns_threshold_expression I>2\s(I)
_cod_data_source_file ic4005449_si_002_1.cif
_cod_data_source_block Compound_2e
_cod_original_cell_volume 2986.63(7)
_cod_original_sg_symbol_H-M 'P 4/n'
_cod_database_code 4335189

loop_
_symmetry_equiv_pos_site_id
_symmetry_equiv_pos_as_xyz
1 x,y,z
2 1/2-y,x,z
3 1/2-x,1/2-y,z
4 y,1/2-x,z
5 -x,-y,-z
6 1/2+y,-x,-z
7 1/2+x,1/2+y,-z
8 -y,1/2+x,-z

loop_
_atom_site_aniso_label
_atom_site_aniso_U_11
_atom_site_aniso_U_22
_atom_site_aniso_U_33
_atom_site_aniso_U_23
_atom_site_aniso_U_13
_atom_site_aniso_U_12
Mo1 0.0357(1) 0.0219(1) 0.0179(1) -0.0058(1) -0.0042(1) 0.0042(1)
Cl1 0.0292(3) 0.0252(3) 0.0294(3) 0.0008(2) -0.0009(2) -0.0001(2)
O1 0.0575(14) 0.0505(13) 0.118(2) -0.0264(13) -0.0456(14) -0.0066(11)
O2 0.0735(15) 0.0635(14) 0.0536(13) 0.0048(11) -0.0229(12) 0.0231(11)
N1 0.0316(10) 0.0182(9) 0.0312(11) -0.0053(8) 0.0073(8) -0.0043(8)
N2 0.0393(12) 0.0230(10) 0.0316(10) -0.0088(8) 0.0122(9) -0.0041(8)
N3 0.0328(11) 0.0189(9) 0.0235(9) -0.0060(7) 0.0058(8) -0.0029(8)
N4 0.0303(10) 0.0175(9) 0.0208(9) -0.0025(7) 0.0035(8) 0.0009(7)
C1 0.0275(11) 0.0163(10) 0.0194(11) 0.0019(8) 0.0018(9) 0.0019(8)
C2 0.0483(15) 0.0272(12) 0.0443(15) -0.0183(11) 0.0063(12) -0.0104(11)
C3 0.0319(13) 0.0342(14) 0.0646(18) -0.0130(13) 0.0143(13) -0.0102(11)
C4 0.0418(15) 0.0409(15) 0.0376(15) -0.0082(12) 0.0171(12) -0.0041(12)
C5 0.0698(19) 0.0394(15) 0.0349(15) 0.0065(12) 0.0169(14) 0.0002(13)
C6 0.073(2) 0.073(2) 0.0171(13) -0.0088(13) 0.0089(13) 0.0035(16)
C7 0.0628(18) 0.0378(15) 0.0403(16) -0.0176(13) 0.0223(14) 0.0057(13)
C8 0.0386(14) 0.0441(15) 0.0353(14) -0.0026(12) 0.0171(11) 0.0076(11)
C9 0.0490(16) 0.0347(14) 0.0504(17) -0.0153(12) -0.0243(13) 0.0088(12)
C10 0.0665(19) 0.0358(15) 0.0289(14) -0.0045(11) -0.0082(13) 0.0074(14)

loop_
_atom_site_label
_atom_site_type_symbol
_atom_site_thermal_displace_type
_atom_site_fract_x
_atom_site_fract_y
_atom_site_fract_z
_atom_site_occupancy
_atom_site_U_iso_or_equiv
_atom_site_calc_flag
_atom_site_refinement_flags
Mo1 Mo Uani 0.51505(1) 0.34865(1) 0.48436(2) 1.000 0.0252(1) d .
Cl1 Cl Uani 0.51600(3) 0.41535(3) 0.19807(7) 1.000 0.0279(2) d .
O1 O Uani 0.62935(11) 0.44981(10) 0.5633(4) 1.000 0.0753(9) d .
O2 O Uani 0.63216(11) 0.26845(10) 0.6467(3) 1.000 0.0635(8) d .
N1 N Uani 0.57925(9) 0.25905(8) 0.1725(2) 1.000 0.0270(6) d .
N2 N Uani 0.56778(10) 0.20924(9) 0.0586(3) 1.000 0.0313(6) d .
N3 N Uani 0.50683(9) 0.19301(8) 0.0961(2) 1.000 0.0251(6) d .
N4 N Uani 0.47804(8) 0.22920(8) 0.2260(2) 1.000 0.0229(5) d .
C1 C Uani 0.52497(10) 0.27257(10) 0.2783(3) 1.000 0.0211(6) d .
C2 C Uani 0.47292(13) 0.13831(12) 0.0048(3) 1.000 0.0399(8) d .
C3 C Uani 0.64490(12) 0.29132(12) 0.1694(4) 1.000 0.0436(9) d .
C4 C Uani 0.40206(13) 0.31343(12) 0.5172(3) 1.000 0.0401(9) d .
C5 C Uani 0.44112(14) 0.29386(14) 0.6644(3) 1.000 0.0480(9) d .
C6 C Uani 0.46248(15) 0.35283(15) 0.7537(3) 1.000 0.0544(10) d .
C7 C Uani 0.43842(14) 0.40845(13) 0.6555(4) 1.000 0.0470(9) d .
C8 C Uani 0.40005(12) 0.38336(13) 0.5123(3) 1.000 0.0393(8) d .
C9 C Uani 0.58680(14) 0.41312(13) 0.5320(4) 1.000 0.0447(9) d .
C10 C Uani 0.58889(15) 0.29659(13) 0.5834(3) 1.000 0.0437(9) d .
H2A H Uiso 0.46170 0.10330 0.09160 1.000 0.0600 c R
H2B H Uiso 0.50240 0.11980 -0.08760 1.000 0.0600 c R
H2C H Uiso 0.43180 0.15500 -0.05090 1.000 0.0600 c R
H3A H Uiso 0.67420 0.26990 0.25760 1.000 0.0650 c R
H3B H Uiso 0.63990 0.33880 0.19860 1.000 0.0650 c R
H3C H Uiso 0.66450 0.28680 0.04980 1.000 0.0650 c R
H4 H Uiso 0.37750 0.28270 0.43460 1.000 0.0480 c R
H5 H Uiso 0.44620 0.24710 0.71010 1.000 0.0580 c R
H6 H Uiso 0.48490 0.35470 0.87320 1.000 0.0650 c R
H7 H Uiso 0.44240 0.45650 0.69130 1.000 0.0560 c R
H8 H Uiso 0.37480 0.41090 0.42340 1.000 0.0470 c R

loop_
_atom_type_symbol
_atom_type_description
_atom_type_scat_dispersion_real
_atom_type_scat_dispersion_imag
_atom_type_scat_source
C C 0.0033 0.0016 ' International Tables Vol C Tables 4.2.6.8 and 6.1.1.4'
H H 0.0000 0.0000 ' International Tables Vol C Tables 4.2.6.8 and 6.1.1.4'
Cl Cl 0.1484 0.1585 ' International Tables Vol C Tables 4.2.6.8 and 6.1.1.4'
Mo Mo -1.6832 0.6857 ' International Tables Vol C Tables 4.2.6.8 and 6.1.1.4'
N N 0.0061 0.0033 ' International Tables Vol C Tables 4.2.6.8 and 6.1.1.4'
O O 0.0106 0.0060 ' International Tables Vol C Tables 4.2.6.8 and 6.1.1.4'

loop_
_geom_angle_atom_site_label_1
_geom_angle_atom_site_label_2
_geom_angle_atom_site_label_3
_geom_angle
_geom_angle_publ_flag
Cl1 Mo1 C1 76.62(6) yes
Cl1 Mo1 C4 104.56(6) yes
Cl1 Mo1 C5 139.47(7) yes
Cl1 Mo1 C6 137.36(8) yes
Cl1 Mo1 C7 101.50(7) yes
Cl1 Mo1 C8 85.89(6) yes
Cl1 Mo1 C9 78.51(9) yes
Cl1 Mo1 C10 126.73(8) yes
C1 Mo1 C4 87.28(8) yes
C1 Mo1 C5 98.09(9) yes
C1 Mo1 C6 134.06(9) yes
C1 Mo1 C7 144.02(9) yes
C1 Mo1 C8 110.48(8) yes
C1 Mo1 C9 121.45(10) yes
C1 Mo1 C10 79.99(9) yes
C4 Mo1 C5 35.01(8) yes
C4 Mo1 C6 58.68(9) yes
C4 Mo1 C7 58.00(9) yes
C4 Mo1 C8 33.96(8) yes
C4 Mo1 C9 150.51(10) yes
C4 Mo1 C10 121.42(10) yes
C5 Mo1 C6 36.38(10) yes
C5 Mo1 C7 59.70(10) yes
C5 Mo1 C8 57.91(9) yes
C5 Mo1 C9 133.10(11) yes
C5 Mo1 C10 90.60(10) yes
C6 Mo1 C7 35.86(10) yes
C6 Mo1 C8 58.09(9) yes
C6 Mo1 C9 98.83(11) yes
C6 Mo1 C10 91.94(10) yes
C7 Mo1 C8 34.55(9) yes
C7 Mo1 C9 92.54(11) yes
C7 Mo1 C10 124.32(10) yes
C8 Mo1 C9 119.52(10) yes
C8 Mo1 C10 147.35(9) yes
C9 Mo1 C10 74.24(11) yes
N2 N1 C1 112.36(17) yes
N2 N1 C3 118.36(18) yes
C1 N1 C3 129.28(18) yes
N1 N2 N3 102.24(18) yes
N2 N3 N4 115.25(16) yes
N2 N3 C2 121.75(18) yes
N4 N3 C2 122.99(17) yes
N3 N4 C1 105.10(16) yes
Mo1 C1 N1 128.27(14) yes
Mo1 C1 N4 126.68(15) yes
N1 C1 N4 105.05(17) yes
Mo1 C4 C5 68.60(15) yes
Mo1 C4 C8 74.26(14) yes
C5 C4 C8 108.4(2) no
Mo1 C5 C4 76.38(15) yes
Mo1 C5 C6 71.53(15) yes
C4 C5 C6 107.7(2) no
Mo1 C6 C5 72.10(14) yes
Mo1 C6 C7 74.17(15) yes
C5 C6 C7 107.8(2) no
Mo1 C7 C6 69.97(15) yes
Mo1 C7 C8 76.01(16) yes
C6 C7 C8 107.4(2) no
Mo1 C8 C4 71.77(15) yes
Mo1 C8 C7 69.44(15) yes
C4 C8 C7 108.7(2) no
Mo1 C9 O1 178.3(3) yes
Mo1 C10 O2 176.9(2) yes
N3 C2 H2A 109.00 no
N3 C2 H2B 109.00 no
N3 C2 H2C 109.00 no
H2A C2 H2B 110.00 no
H2A C2 H2C 109.00 no
H2B C2 H2C 110.00 no
N1 C3 H3A 109.00 no
N1 C3 H3B 109.00 no
N1 C3 H3C 109.00 no
H3A C3 H3B 110.00 no
H3A C3 H3C 109.00 no
H3B C3 H3C 109.00 no
Mo1 C4 H4 126.00 no
C5 C4 H4 126.00 no
C8 C4 H4 126.00 no
Mo1 C5 H5 126.00 no
C4 C5 H5 126.00 no
C6 C5 H5 126.00 no
Mo1 C6 H6 126.00 no
C5 C6 H6 126.00 no
C7 C6 H6 126.00 no
Mo1 C7 H7 126.00 no
C6 C7 H7 126.00 no
C8 C7 H7 126.00 no
Mo1 C8 H8 126.00 no
C4 C8 H8 126.00 no
C7 C8 H8 126.00 no

loop_
_geom_bond_atom_site_label_1
_geom_bond_atom_site_label_2
_geom_bond_distance
_geom_bond_publ_flag
Mo1 Cl1 2.5206(6) yes
Mo1 C1 2.173(2) yes
Mo1 C4 2.379(3) yes
Mo1 C5 2.279(3) yes
Mo1 C6 2.272(2) yes
Mo1 C7 2.326(3) yes
Mo1 C8 2.411(2) yes
Mo1 C9 1.961(3) yes
Mo1 C10 1.952(3) yes
O1 C9 1.147(3) yes
O2 C10 1.135(4) yes
N1 N2 1.330(3) yes
N1 C1 1.370(3) yes
N1 C3 1.463(3) yes
N2 N3 1.292(3) yes
N3 N4 1.340(2) yes
N3 C2 1.456(3) yes
N4 C1 1.336(3) yes
C4 C5 1.404(3) no
C4 C8 1.399(4) no
C5 C6 1.420(4) no
C6 C7 1.417(4) no
C7 C8 1.409(4) no
C2 H2A 0.9800 no
C2 H2B 0.9800 no
C2 H2C 0.9800 no
C3 H3A 0.9800 no
C3 H3B 0.9800 no
C3 H3C 0.9800 no
C4 H4 1.0000 no
C5 H5 1.0000 no
C6 H6 1.0000 no
C7 H7 1.0000 no
C8 H8 1.0000 no

loop_
_geom_hbond_atom_site_label_D
_geom_hbond_atom_site_label_H
_geom_hbond_atom_site_label_A
_geom_hbond_distance_DH
_geom_hbond_distance_HA
_geom_hbond_distance_DA
_geom_hbond_angle_DHA
_geom_hbond_site_symmetry_A
_geom_hbond_publ_flag
C2 H2A Cl1 0.9800 2.6800 3.596(2) 156.00 4_555 yes
C2 H2B Cl1 0.9800 2.7700 3.643(3) 148.00 8_645 yes
C6 H6 Cl1 1.0000 2.7800 3.705(2) 154.00 1_556 yes
C7 H7 Cl1 1.0000 2.8200 3.800(3) 167.00 5_666 yes

loop_
_geom_torsion_atom_site_label_1
_geom_torsion_atom_site_label_2
_geom_torsion_atom_site_label_3
_geom_torsion_atom_site_label_4
_geom_torsion
_geom_torsion_publ_flag
Cl1 Mo1 C1 N1 71.06(18) no
Cl1 Mo1 C1 N4 -107.82(18) no
C4 Mo1 C1 N1 176.72(19) no
C4 Mo1 C1 N4 -2.16(18) no
C5 Mo1 C1 N1 -149.90(18) no
C5 Mo1 C1 N4 31.23(19) no
C6 Mo1 C1 N1 -143.65(18) no
C6 Mo1 C1 N4 37.5(2) no
C7 Mo1 C1 N1 162.28(17) no
C7 Mo1 C1 N4 -16.6(3) no
C8 Mo1 C1 N1 151.42(17) no
C8 Mo1 C1 N4 -27.5(2) no
C9 Mo1 C1 N1 3.7(2) no
C9 Mo1 C1 N4 -175.14(18) no
C10 Mo1 C1 N1 -60.72(19) no
C10 Mo1 C1 N4 120.4(2) no
Cl1 Mo1 C4 C5 -176.31(14) no
Cl1 Mo1 C4 C8 -58.81(13) no
C1 Mo1 C4 C5 108.27(15) no
C1 Mo1 C4 C8 -134.23(14) no
C5 Mo1 C4 C8 117.5(2) no
C6 Mo1 C4 C5 -39.28(16) no
C6 Mo1 C4 C8 78.22(15) no
C7 Mo1 C4 C5 -81.68(17) no
C7 Mo1 C4 C8 35.82(14) no
C8 Mo1 C4 C5 -117.5(2) no
C9 Mo1 C4 C5 -84.0(2) no
C9 Mo1 C4 C8 33.5(3) no
C10 Mo1 C4 C5 31.74(18) no
C10 Mo1 C4 C8 149.24(14) no
Cl1 Mo1 C5 C4 5.5(2) no
Cl1 Mo1 C5 C6 -108.73(15) no
C1 Mo1 C5 C4 -73.35(15) no
C1 Mo1 C5 C6 172.43(16) no
C4 Mo1 C5 C6 -114.2(2) no
C6 Mo1 C5 C4 114.2(2) no
C7 Mo1 C5 C4 76.37(16) no
C7 Mo1 C5 C6 -37.86(16) no
C8 Mo1 C5 C4 35.80(14) no
C8 Mo1 C5 C6 -78.43(17) no
C9 Mo1 C5 C4 137.91(16) no
C9 Mo1 C5 C6 23.7(2) no
C10 Mo1 C5 C4 -153.32(16) no
C10 Mo1 C5 C6 92.45(17) no
Cl1 Mo1 C6 C5 114.67(15) no
Cl1 Mo1 C6 C7 -0.6(2) no
C1 Mo1 C6 C5 -10.5(2) no
C1 Mo1 C6 C7 -125.69(16) no
C4 Mo1 C6 C5 37.77(15) no
C4 Mo1 C6 C7 -77.46(17) no
C5 Mo1 C6 C7 -115.2(2) no
C7 Mo1 C6 C5 115.2(2) no
C8 Mo1 C6 C5 77.88(17) no
C8 Mo1 C6 C7 -37.35(15) no
C9 Mo1 C6 C5 -162.74(17) no
C9 Mo1 C6 C7 82.04(18) no
C10 Mo1 C6 C5 -88.39(17) no
C10 Mo1 C6 C7 156.39(17) no
Cl1 Mo1 C7 C6 179.62(15) no
Cl1 Mo1 C7 C8 64.88(15) no
C1 Mo1 C7 C6 96.6(2) no
C1 Mo1 C7 C8 -18.1(2) no
C4 Mo1 C7 C6 79.53(17) no
C4 Mo1 C7 C8 -35.21(14) no
C5 Mo1 C7 C6 38.42(16) no
C5 Mo1 C7 C8 -76.32(16) no
C6 Mo1 C7 C8 -114.7(2) no
C8 Mo1 C7 C6 114.7(2) no
C9 Mo1 C7 C6 -101.60(18) no
C9 Mo1 C7 C8 143.66(16) no
C10 Mo1 C7 C6 -29.0(2) no
C10 Mo1 C7 C8 -143.73(16) no
Cl1 Mo1 C8 C4 123.89(13) no
Cl1 Mo1 C8 C7 -117.19(15) no
C1 Mo1 C8 C4 49.82(15) no
C1 Mo1 C8 C7 168.74(15) no
C4 Mo1 C8 C7 118.9(2) no
C5 Mo1 C8 C4 -36.92(13) no
C5 Mo1 C8 C7 82.00(16) no
C6 Mo1 C8 C4 -80.11(15) no
C6 Mo1 C8 C7 38.81(16) no
C7 Mo1 C8 C4 -118.9(2) no
C9 Mo1 C8 C4 -161.79(15) no
C9 Mo1 C8 C7 -42.87(19) no
C10 Mo1 C8 C4 -54.0(2) no
C10 Mo1 C8 C7 64.9(2) no
C1 N1 N2 N3 0.0(2) no
C3 N1 N2 N3 -179.78(18) no
N2 N1 C1 Mo1 -179.37(15) no
N2 N1 C1 N4 -0.3(2) no
C3 N1 C1 Mo1 0.4(3) no
C3 N1 C1 N4 179.5(2) no
N1 N2 N3 N4 0.3(2) no
N1 N2 N3 C2 -178.60(17) no
N2 N3 N4 C1 -0.5(2) no
C2 N3 N4 C1 178.39(18) no
N3 N4 C1 Mo1 179.53(14) no
N3 N4 C1 N1 0.5(2) no
Mo1 C4 C5 C6 65.21(19) no
C8 C4 C5 Mo1 -64.09(18) no
C8 C4 C5 C6 1.1(3) no
Mo1 C4 C8 C7 -59.90(18) no
C5 C4 C8 Mo1 60.47(18) no
C5 C4 C8 C7 0.6(3) no
Mo1 C5 C6 C7 66.10(19) no
C4 C5 C6 Mo1 -68.47(18) no
C4 C5 C6 C7 -2.4(3) no
Mo1 C6 C7 C8 67.44(19) no
C5 C6 C7 Mo1 -64.73(18) no
C5 C6 C7 C8 2.7(3) no
Mo1 C7 C8 C4 61.35(18) no
C6 C7 C8 Mo1 -63.39(19) no
C6 C7 C8 C4 -2.0(3) no

loop_
_platon_squeeze_void_nr
_platon_squeeze_void_average_x
_platon_squeeze_void_average_y
_platon_squeeze_void_average_z
_platon_squeeze_void_volume
_platon_squeeze_void_count_electrons
_platon_squeeze_void_content
1 0.250 0.250 0.006 186 50 ' '
2 0.750 0.750 -0.016 186 50 ' '
